data_4103323
loop_
_publ_author_name
'Williamson Oloo'
'Peter Y. Zavalij'
'Jing Zhang'
'Eugene Khaskin'
'Andrei N. Vedernikov'

_publ_section_title
;
 Preparation and C-X Reductive Elimination Reactivity of Monoaryl PdIV-X
 Complexes in Water (X = OH, OH2, Cl, Br)
;
_journal_name_full 'Journal of the American Chemical Society'
_journal_page_first 14400
_journal_page_last 14402
_journal_paper_doi 10.1021/ja107185w
_journal_volume 132
_journal_year 2010
_chemical_formula_moiety 'C23 H20 N3 O3 Pd, C2 H3 O2, (C3 H6 O)0.925'
_chemical_formula_sum 'C27.775 H28.55 N3 O5.925 Pd'
_chemical_formula_weight 605.59
_chemical_name_common 'Pd-complex acetate'
_chemical_name_systematic
;
Pd-complex acetate, acetone
;
_space_group_IT_number 14
_symmetry_cell_setting monoclinic
_symmetry_space_group_name_Hall '-P 2yn'
_symmetry_space_group_name_H-M 'P 1 21/n 1'
_atom_sites_solution_hydrogens geom
_atom_sites_solution_primary direct
_atom_sites_solution_secondary difmap
_audit_creation_method 'SHELXL-97 & ZCIF'
_cell_angle_alpha 90.00
_cell_angle_beta 107.340(2)
_cell_angle_gamma 90.00
_cell_formula_units_Z 4
_cell_length_a 13.0970(16)
_cell_length_b 17.566(2)
_cell_length_c 13.4039(16)
_cell_measurement_reflns_used 18284
_cell_measurement_temperature 200(2)
_cell_measurement_theta_max 27.9
_cell_measurement_theta_min 2.2
_cell_volume 2943.6(6)
_computing_cell_refinement Apex2
_computing_data_collection 'Apex2 (Bruker, 2005)'
_computing_data_reduction Apex2
_computing_molecular_graphics 'XSHEL (Bruker, 2004)'
_computing_publication_material SHELXL-97
_computing_structure_refinement 'SHELXL-97 (Sheldrick, 1997)'
_computing_structure_solution 'SHELXS-97 (Sheldrick, 1990)'
_diffrn_ambient_temperature 200(2)
_diffrn_detector 'CCD area detector'
_diffrn_detector_area_resol_mean 11.198
_diffrn_detector_type 'Bruker Smart Apex II'
_diffrn_measured_fraction_theta_full 1.000
_diffrn_measured_fraction_theta_max 1.000
_diffrn_measurement_details 610,610,380
_diffrn_measurement_device_type 'three-circle diffractometer'
_diffrn_measurement_method '\w scans'
_diffrn_measurement_specimen_support 'glass capillary'
_diffrn_orient_matrix_type standard
_diffrn_orient_matrix_UB_11 -0.0769723
_diffrn_orient_matrix_UB_12 0.0040630
_diffrn_orient_matrix_UB_13 -0.0028355
_diffrn_orient_matrix_UB_21 -0.0108878
_diffrn_orient_matrix_UB_22 -0.0547603
_diffrn_orient_matrix_UB_23 -0.0208645
_diffrn_orient_matrix_UB_31 0.0188371
_diffrn_orient_matrix_UB_32 -0.0150194
_diffrn_orient_matrix_UB_33 0.0752671
_diffrn_radiation_monochromator graphite
_diffrn_radiation_source 'fine-focus sealed tube'
_diffrn_radiation_type MoK\a
_diffrn_radiation_wavelength 0.71073
_diffrn_reflns_av_R_equivalents 0.0346
_diffrn_reflns_av_sigmaI/netI 0.0235
_diffrn_reflns_limit_h_max 15
_diffrn_reflns_limit_h_min -15
_diffrn_reflns_limit_k_max 20
_diffrn_reflns_limit_k_min -20
_diffrn_reflns_limit_l_max 15
_diffrn_reflns_limit_l_min -15
_diffrn_reflns_number 26369
_diffrn_reflns_theta_full 25.00
_diffrn_reflns_theta_max 25.00
_diffrn_reflns_theta_min 1.91
_diffrn_source_current 30.00
_diffrn_source_voltage 50.00
_diffrn_standards_decay_% 0
_exptl_absorpt_coefficient_mu 0.672
_exptl_absorpt_correction_T_max 0.905
_exptl_absorpt_correction_T_min 0.721
_exptl_absorpt_correction_type multi-scan
_exptl_absorpt_process_details 'SADABS (Sheldrick, 1996)'
_exptl_crystal_colour yellow
_exptl_crystal_density_diffrn 1.366
_exptl_crystal_density_method 'not measured'
_exptl_crystal_description prism
_exptl_crystal_F_000 1238
_exptl_crystal_id 'Vedern/Oloo 4-C-O-Pd 200K vial#2'
_exptl_crystal_size_max 0.495
_exptl_crystal_size_mid 0.245
_exptl_crystal_size_min 0.15
_platon_squeeze_details
; 215 electorns corresponds to 3.7 acetone molecules per unit cell or
0.925 molecule per asymmetric unit.
;
_refine_diff_density_max 0.668
_refine_diff_density_min -0.976
_refine_diff_density_rms 0.062
_refine_ls_extinction_method none
_refine_ls_goodness_of_fit_ref 1.001
_refine_ls_hydrogen_treatment refU
_refine_ls_matrix_type full
_refine_ls_number_parameters 330
_refine_ls_number_reflns 5185
_refine_ls_number_restraints 0
_refine_ls_restrained_S_all 1.001
_refine_ls_R_factor_all 0.0404
_refine_ls_R_factor_gt 0.0357
_refine_ls_shift/su_max 0.001
_refine_ls_shift/su_mean 0.000
_refine_ls_structure_factor_coef Fsqd
_refine_ls_weighting_details 'w=1/[\s^2^(Fo^2^)+(0.001P)^2^+8.17P], P=(max(Fo^2^,0)+2Fc^2^)/3'
_refine_ls_weighting_scheme calc
_refine_ls_wR_factor_gt 0.0783
_refine_ls_wR_factor_ref 0.0798
_reflns_number_gt 4587
_reflns_number_total 5185
_reflns_threshold_expression >2sigma(I)
_cod_data_source_file ja107185w_si_004.cif
_cod_data_source_block 1850
_cod_database_code 4103323
_diffrn_measurement_frame_width-ccd -0.3
_diffrn_measurement_total_frames-ccd 1600
_diffrn_measurement_frame_time-ccd 20
_diffrn_measurement_total_time-ccd 12
_diffrn_detector_distance-ccd 5.000
_diffrn_measurement_frame_size-ccd 512

loop_
_symmetry_equiv_pos_as_xyz
'x, y, z'
'-x+1/2, y+1/2, -z+1/2'
'-x, -y, -z'
'x-1/2, -y-1/2, z-1/2'

loop_
_atom_site_label
_atom_site_type_symbol
_atom_site_fract_x
_atom_site_fract_y
_atom_site_fract_z
_atom_site_U_iso_or_equiv
_atom_site_adp_type
_atom_site_occupancy
_atom_site_symmetry_multiplicity
_atom_site_calc_flag
_atom_site_refinement_flags
Pd1 Pd 0.75137(2) 0.590778(15) 0.41451(2) 0.03386(8) Uani 1 1 d .
O1 O 0.77476(18) 0.57163(14) 0.56488(17) 0.0391(6) Uani 1 1 d .
C1 C 0.8339(3) 0.6237(2) 0.6284(3) 0.0426(8) Uani 1 1 d .
C2 C 0.8002(3) 0.6472(3) 0.7139(3) 0.0580(11) Uani 1 1 d .
H2A H 0.7364 0.6261 0.7222 0.027(8) Uiso 1 1 calc R
C3 C 0.8560(4) 0.6996(3) 0.7858(4) 0.0836(18) Uani 1 1 d .
C4 C 0.8170(5) 0.7237(5) 0.8761(5) 0.129(3) Uani 1 1 d .
H4A H 0.7871 0.7752 0.8634 0.083(13) Uiso 0.71(5) 1 calc PR
H4B H 0.8769 0.7233 0.9407 0.083(13) Uiso 0.71(5) 1 calc PR
H4C H 0.7616 0.6883 0.8829 0.083(13) Uiso 0.71(5) 1 calc PR
H4D H 0.8299 0.6827 0.9280 0.083(13) Uiso 0.29(5) 1 calc PR
H4E H 0.7401 0.7346 0.8507 0.083(13) Uiso 0.29(5) 1 calc PR
H4F H 0.8554 0.7696 0.9084 0.083(13) Uiso 0.29(5) 1 calc PR
C5 C 0.9492(4) 0.7306(4) 0.7734(4) 0.100(2) Uani 1 1 d .
H5 H 0.9876 0.7682 0.8208 0.12(2) Uiso 1 1 calc R
C6 C 0.9857(4) 0.7067(3) 0.6922(4) 0.0751(15) Uani 1 1 d .
H6 H 1.0507 0.7272 0.6859 0.074(14) Uiso 1 1 calc R
C7 C 0.9300(3) 0.6533(2) 0.6188(3) 0.0483(9) Uani 1 1 d .
C8 C 0.9762(3) 0.6259(2) 0.5376(3) 0.0415(8) Uani 1 1 d .
C9 C 1.0871(3) 0.6232(2) 0.5566(3) 0.0521(10) Uani 1 1 d .
H9 H 1.1327 0.6403 0.6219 0.058(12) Uiso 1 1 calc R
C10 C 1.1308(3) 0.5963(2) 0.4828(3) 0.0544(10) Uani 1 1 d .
H10 H 1.2062 0.5958 0.4960 0.065(13) Uiso 1 1 calc R
C11 C 1.0642(3) 0.5700(2) 0.3890(3) 0.0512(10) Uani 1 1 d .
H11 H 1.0928 0.5504 0.3368 0.049(11) Uiso 1 1 calc R
C12 C 0.9560(3) 0.5726(2) 0.3726(3) 0.0437(9) Uani 1 1 d .
H12 H 0.9101 0.5539 0.3084 0.036(9) Uiso 1 1 calc R
N1 N 0.9117(2) 0.60086(16) 0.4445(2) 0.0379(7) Uani 1 1 d .
N2 N 0.7158(2) 0.61487(16) 0.2590(2) 0.0365(6) Uani 1 1 d .
C13 C 0.7597(3) 0.6749(2) 0.2253(3) 0.0410(8) Uani 1 1 d .
H13 H 0.8125 0.7039 0.2748 0.049(11) Uiso 1 1 calc R
C14 C 0.7312(3) 0.6961(2) 0.1220(3) 0.0448(9) Uani 1 1 d .
H14 H 0.7644 0.7385 0.1003 0.029(8) Uiso 1 1 calc R
C15 C 0.6542(3) 0.6549(2) 0.0506(3) 0.0511(10) Uani 1 1 d .
H15 H 0.6320 0.6691 -0.0211 0.055(11) Uiso 1 1 calc R
C16 C 0.6092(3) 0.5928(2) 0.0842(3) 0.0483(9) Uani 1 1 d .
H16 H 0.5566 0.5632 0.0356 0.054(11) Uiso 1 1 calc R
C17 C 0.6411(3) 0.5737(2) 0.1888(3) 0.0387(8) Uani 1 1 d .
C18 C 0.5943(3) 0.5054(2) 0.2310(3) 0.0387(8) Uani 1 1 d .
O2 O 0.68048(19) 0.45966(15) 0.28490(18) 0.0423(6) Uani 1 1 d .
H2 H 0.6575 0.4213 0.3090 0.082(17) Uiso 1 1 calc R
O3 O 0.5244(2) 0.46916(16) 0.14629(18) 0.0497(7) Uani 1 1 d .
H3 H 0.4977 0.4311 0.1671 0.087(18) Uiso 1 1 calc R
C19 C 0.5346(3) 0.5347(2) 0.3069(3) 0.0363(8) Uani 1 1 d .
C20 C 0.4269(3) 0.5215(2) 0.2911(3) 0.0457(9) Uani 1 1 d .
H20 H 0.3862 0.4944 0.2311 0.065(13) Uiso 1 1 calc R
C21 C 0.3790(3) 0.5480(2) 0.3633(3) 0.0508(10) Uani 1 1 d .
H21 H 0.3053 0.5386 0.3540 0.041(10) Uiso 1 1 calc R
C22 C 0.4390(3) 0.5882(2) 0.4484(3) 0.0479(9) Uani 1 1 d .
H22 H 0.4073 0.6076 0.4984 0.050(11) Uiso 1 1 calc R
C23 C 0.5457(3) 0.6001(2) 0.4602(3) 0.0403(8) Uani 1 1 d .
H23 H 0.5873 0.6275 0.5196 0.039(10) Uiso 1 1 calc R
N3 N 0.5932(2) 0.57422(16) 0.3904(2) 0.0356(6) Uani 1 1 d .
O4 O 0.6022(2) 0.33617(16) 0.3426(2) 0.0559(7) Uani 1 1 d .
O5 O 0.4593(3) 0.34180(19) 0.2037(2) 0.0769(10) Uani 1 1 d .
C24 C 0.5156(3) 0.3108(2) 0.2854(3) 0.0500(10) Uani 1 1 d .
C25 C 0.4733(4) 0.2381(3) 0.3166(4) 0.0699(13) Uani 1 1 d .
H25A H 0.4292 0.2119 0.2540 0.055(11) Uiso 0.52(4) 1 calc PR
H25B H 0.4298 0.2497 0.3628 0.055(11) Uiso 0.52(4) 1 calc PR
H25C H 0.5332 0.2053 0.3534 0.055(11) Uiso 0.52(4) 1 calc PR
H25D H 0.4989 0.2327 0.3928 0.055(11) Uiso 0.48(4) 1 calc PR
H25E H 0.4984 0.1949 0.2840 0.055(11) Uiso 0.48(4) 1 calc PR
H25F H 0.3949 0.2393 0.2934 0.055(11) Uiso 0.48(4) 1 calc PR

loop_
_atom_site_aniso_label
_atom_site_aniso_U_11
_atom_site_aniso_U_22
_atom_site_aniso_U_33
_atom_site_aniso_U_23
_atom_site_aniso_U_13
_atom_site_aniso_U_12
Pd1 0.02918(14) 0.04343(16) 0.02933(13) -0.00141(12) 0.00925(10) -0.00448(12)
O1 0.0389(13) 0.0502(15) 0.0288(12) -0.0039(10) 0.0108(10) -0.0122(11)
C1 0.042(2) 0.055(2) 0.0313(18) -0.0025(16) 0.0119(16) -0.0106(17)
C2 0.055(2) 0.083(3) 0.043(2) -0.017(2) 0.0245(19) -0.027(2)
C3 0.084(3) 0.121(5) 0.059(3) -0.046(3) 0.042(3) -0.049(3)
C4 0.124(5) 0.196(8) 0.093(4) -0.092(5) 0.072(4) -0.095(5)
C5 0.091(4) 0.140(5) 0.084(4) -0.071(4) 0.050(3) -0.069(4)
C6 0.060(3) 0.099(4) 0.076(3) -0.037(3) 0.035(3) -0.045(3)
C7 0.042(2) 0.065(3) 0.040(2) -0.0091(18) 0.0140(17) -0.0145(19)
C8 0.0364(19) 0.049(2) 0.042(2) 0.0013(17) 0.0156(16) -0.0080(16)
C9 0.036(2) 0.067(3) 0.050(2) 0.004(2) 0.0098(18) -0.0084(19)
C10 0.0321(19) 0.067(3) 0.065(3) 0.010(2) 0.0174(19) 0.0018(19)
C11 0.038(2) 0.063(3) 0.057(2) 0.001(2) 0.0206(19) 0.0073(18)
C12 0.043(2) 0.048(2) 0.043(2) -0.0001(17) 0.0165(17) 0.0020(17)
N1 0.0357(15) 0.0435(17) 0.0358(15) 0.0019(13) 0.0125(13) -0.0020(13)
N2 0.0315(15) 0.0461(17) 0.0330(15) 0.0016(13) 0.0112(12) -0.0034(12)
C13 0.0336(18) 0.045(2) 0.046(2) -0.0014(17) 0.0138(16) -0.0053(16)
C14 0.042(2) 0.053(2) 0.044(2) 0.0089(18) 0.0192(17) -0.0040(18)
C15 0.053(2) 0.068(3) 0.032(2) 0.0111(19) 0.0122(17) -0.007(2)
C16 0.045(2) 0.064(3) 0.0336(19) -0.0012(18) 0.0091(16) -0.011(2)
C17 0.0356(18) 0.051(2) 0.0294(17) -0.0007(15) 0.0097(14) -0.0066(16)
C18 0.0364(18) 0.051(2) 0.0273(17) -0.0009(15) 0.0074(14) -0.0098(16)
O2 0.0428(14) 0.0484(15) 0.0367(13) -0.0023(11) 0.0131(11) -0.0023(12)
O3 0.0528(16) 0.0645(18) 0.0281(12) -0.0037(12) 0.0062(11) -0.0217(14)
C19 0.0332(18) 0.0419(19) 0.0320(17) 0.0061(15) 0.0069(14) -0.0042(15)
C20 0.0371(19) 0.054(2) 0.043(2) 0.0028(18) 0.0073(16) -0.0084(17)
C21 0.036(2) 0.059(3) 0.060(3) 0.010(2) 0.0185(19) 0.0001(18)
C22 0.044(2) 0.053(2) 0.055(2) 0.007(2) 0.0275(19) 0.0062(19)
C23 0.0399(19) 0.048(2) 0.0352(19) 0.0022(16) 0.0144(16) 0.0026(16)
N3 0.0340(15) 0.0417(17) 0.0302(14) 0.0017(12) 0.0084(12) -0.0016(12)
O4 0.0538(17) 0.0527(17) 0.0579(17) 0.0034(14) 0.0115(14) -0.0013(14)
O5 0.086(2) 0.080(2) 0.0524(19) 0.0087(17) 0.0017(17) -0.0355(19)
C24 0.062(3) 0.047(2) 0.045(2) -0.0049(19) 0.023(2) 0.000(2)
C25 0.069(3) 0.060(3) 0.082(3) 0.009(3) 0.025(3) -0.007(2)

loop_
_atom_type_symbol
_atom_type_description
_atom_type_scat_dispersion_real
_atom_type_scat_dispersion_imag
_atom_type_scat_source
C C 0.0033 0.0016 'International Tables Vol C Tables 4.2.6.8 and 6.1.1.4'
H H 0.0000 0.0000 'International Tables Vol C Tables 4.2.6.8 and 6.1.1.4'
N N 0.0061 0.0033 'International Tables Vol C Tables 4.2.6.8 and 6.1.1.4'
O O 0.0106 0.0060 'International Tables Vol C Tables 4.2.6.8 and 6.1.1.4'
Pd Pd -0.9988 1.0072 'International Tables Vol C Tables 4.2.6.8 and 6.1.1.4'

loop_
_geom_angle_atom_site_label_1
_geom_angle_atom_site_label_2
_geom_angle_atom_site_label_3
_geom_angle
O1 Pd1 N3 88.78(10)
O1 Pd1 N1 88.63(10)
N3 Pd1 N1 176.14(11)
O1 Pd1 N2 175.31(10)
N3 Pd1 N2 87.43(11)
N1 Pd1 N2 95.29(11)
C1 O1 Pd1 114.8(2)
O1 C1 C7 124.3(3)
O1 C1 C2 117.3(3)
C7 C1 C2 118.4(3)
C3 C2 C1 122.4(4)
C3 C2 H2A 118.8
C1 C2 H2A 118.8
C2 C3 C5 118.7(4)
C2 C3 C4 120.9(4)
C5 C3 C4 120.3(4)
C3 C4 H4A 109.5
C3 C4 H4B 109.5
H4A C4 H4B 109.5
C3 C4 H4C 109.5
H4A C4 H4C 109.5
H4B C4 H4C 109.5
C6 C5 C3 119.9(4)
C6 C5 H5 120.1
C3 C5 H5 120.1
C5 C6 C7 122.0(4)
C5 C6 H6 119.0
C7 C6 H6 119.0
C6 C7 C1 118.5(4)
C6 C7 C8 119.7(3)
C1 C7 C8 121.6(3)
N1 C8 C9 119.0(3)
N1 C8 C7 120.3(3)
C9 C8 C7 120.6(3)
C10 C9 C8 121.1(4)
C10 C9 H9 119.4
C8 C9 H9 119.4
C9 C10 C11 119.2(4)
C9 C10 H10 120.4
C11 C10 H10 120.4
C12 C11 C10 118.6(4)
C12 C11 H11 120.7
C10 C11 H11 120.7
N1 C12 C11 122.7(4)
N1 C12 H12 118.7
C11 C12 H12 118.7
C8 N1 C12 119.4(3)
C8 N1 Pd1 122.4(2)
C12 N1 Pd1 117.7(2)
C13 N2 C17 118.8(3)
C13 N2 Pd1 121.1(2)
C17 N2 Pd1 119.9(2)
N2 C13 C14 122.4(3)
N2 C13 H13 118.8
C14 C13 H13 118.8
C15 C14 C13 118.9(3)
C15 C14 H14 120.5
C13 C14 H14 120.5
C14 C15 C16 119.1(3)
C14 C15 H15 120.5
C16 C15 H15 120.5
C15 C16 C17 119.7(4)
C15 C16 H16 120.2
C17 C16 H16 120.2
N2 C17 C16 121.1(3)
N2 C17 C18 116.8(3)
C16 C17 C18 122.2(3)
O3 C18 O2 113.2(3)
O3 C18 C17 107.4(3)
O2 C18 C17 106.9(3)
O3 C18 C19 110.6(3)
O2 C18 C19 109.9(3)
C17 C18 C19 108.6(3)
C18 O2 H2 109.5
C18 O3 H3 109.5
N3 C19 C20 121.2(3)
N3 C19 C18 116.3(3)
C20 C19 C18 122.5(3)
C21 C20 C19 119.5(4)
C21 C20 H20 120.3
C19 C20 H20 120.3
C22 C21 C20 119.2(3)
C22 C21 H21 120.4
C20 C21 H21 120.4
C21 C22 C23 119.0(4)
C21 C22 H22 120.5
C23 C22 H22 120.5
N3 C23 C22 122.2(3)
N3 C23 H23 118.9
C22 C23 H23 118.9
C19 N3 C23 118.9(3)
C19 N3 Pd1 120.8(2)
C23 N3 Pd1 120.2(2)
O4 C24 O5 125.1(4)
O4 C24 C25 118.5(4)
O5 C24 C25 116.5(4)
C24 C25 H25A 109.5
C24 C25 H25B 109.5
H25A C25 H25B 109.5
C24 C25 H25C 109.5
H25A C25 H25C 109.5
H25B C25 H25C 109.5

loop_
_geom_bond_atom_site_label_1
_geom_bond_atom_site_label_2
_geom_bond_distance
Pd1 O1 1.975(2)
Pd1 N3 2.020(3)
Pd1 N1 2.025(3)
Pd1 N2 2.040(3)
O1 C1 1.331(4)
C1 C7 1.403(5)
C1 C2 1.407(5)
C2 C3 1.374(6)
C2 H2A 0.9500
C3 C5 1.392(6)
C3 C4 1.509(6)
C4 H4A 0.9800
C4 H4B 0.9800
C4 H4C 0.9800
C5 C6 1.378(6)
C5 H5 0.9500
C6 C7 1.398(5)
C6 H6 0.9500
C7 C8 1.474(5)
C8 N1 1.355(4)
C8 C9 1.398(5)
C9 C10 1.367(6)
C9 H9 0.9500
C10 C11 1.380(6)
C10 H10 0.9500
C11 C12 1.368(5)
C11 H11 0.9500
C12 N1 1.358(4)
C12 H12 0.9500
N2 C13 1.343(4)
N2 C17 1.347(4)
C13 C14 1.374(5)
C13 H13 0.9500
C14 C15 1.372(5)
C14 H14 0.9500
C15 C16 1.378(5)
C15 H15 0.9500
C16 C17 1.380(5)
C16 H16 0.9500
C17 C18 1.530(5)
C18 O3 1.384(4)
C18 O2 1.399(4)
C18 C19 1.545(5)
O2 H2 0.8400
O3 H3 0.8400
C19 N3 1.345(4)
C19 C20 1.382(5)
C20 C21 1.381(5)
C20 H20 0.9500
C21 C22 1.373(6)
C21 H21 0.9500
C22 C23 1.374(5)
C22 H22 0.9500
C23 N3 1.349(4)
C23 H23 0.9500
O4 C24 1.247(5)
O5 C24 1.249(5)
C24 C25 1.499(6)
C25 H25A 0.9800
C25 H25B 0.9800
C25 H25C 0.9800

loop_
_geom_hbond_atom_site_label_D
_geom_hbond_atom_site_label_H
_geom_hbond_atom_site_label_A
_geom_hbond_distance_DH
_geom_hbond_distance_HA
_geom_hbond_distance_DA
_geom_hbond_angle_DHA
O2 H2 O4 0.84 1.78 2.613(4) 173
O3 H3 O5 0.84 1.76 2.591(4) 170

loop_
_geom_torsion_atom_site_label_1
_geom_torsion_atom_site_label_2
_geom_torsion_atom_site_label_3
_geom_torsion_atom_site_label_4
_geom_torsion
N3 Pd1 O1 C1 -130.1(2)
N1 Pd1 O1 C1 52.8(2)
Pd1 O1 C1 C7 -45.8(5)
Pd1 O1 C1 C2 137.8(3)
O1 C1 C2 C3 178.7(5)
C7 C1 C2 C3 2.1(7)
C1 C2 C3 C5 0.2(9)
C1 C2 C3 C4 179.6(6)
C2 C3 C5 C6 -2.2(10)
C4 C3 C5 C6 178.3(7)
C3 C5 C6 C7 2.0(10)
C5 C6 C7 C1 0.3(8)
C5 C6 C7 C8 -175.9(5)
O1 C1 C7 C6 -178.7(4)
C2 C1 C7 C6 -2.3(6)
O1 C1 C7 C8 -2.5(6)
C2 C1 C7 C8 173.9(4)
C6 C7 C8 N1 -152.9(4)
C1 C7 C8 N1 31.0(6)
C6 C7 C8 C9 29.0(6)
C1 C7 C8 C9 -147.1(4)
N1 C8 C9 C10 0.4(6)
C7 C8 C9 C10 178.5(4)
C8 C9 C10 C11 -1.4(6)
C9 C10 C11 C12 0.8(6)
C10 C11 C12 N1 0.8(6)
C9 C8 N1 C12 1.1(5)
C7 C8 N1 C12 -177.0(3)
C9 C8 N1 Pd1 172.8(3)
C7 C8 N1 Pd1 -5.3(5)
C11 C12 N1 C8 -1.7(5)
C11 C12 N1 Pd1 -173.9(3)
O1 Pd1 N1 C8 -29.3(3)
N2 Pd1 N1 C8 148.2(3)
O1 Pd1 N1 C12 142.6(3)
N2 Pd1 N1 C12 -39.9(3)
N3 Pd1 N2 C13 134.9(3)
N1 Pd1 N2 C13 -47.8(3)
N3 Pd1 N2 C17 -40.0(3)
N1 Pd1 N2 C17 137.3(3)
C17 N2 C13 C14 0.1(5)
Pd1 N2 C13 C14 -174.9(3)
N2 C13 C14 C15 0.8(6)
C13 C14 C15 C16 -1.3(6)
C14 C15 C16 C17 1.0(6)
C13 N2 C17 C16 -0.4(5)
Pd1 N2 C17 C16 174.6(3)
C13 N2 C17 C18 179.4(3)
Pd1 N2 C17 C18 -5.6(4)
C15 C16 C17 N2 -0.1(6)
C15 C16 C17 C18 -180.0(4)
N2 C17 C18 O3 -176.8(3)
C16 C17 C18 O3 3.0(5)
N2 C17 C18 O2 -55.0(4)
C16 C17 C18 O2 124.8(4)
N2 C17 C18 C19 63.5(4)
C16 C17 C18 C19 -116.7(4)
O3 C18 C19 N3 -177.0(3)
O2 C18 C19 N3 57.2(4)
C17 C18 C19 N3 -59.4(4)
O3 C18 C19 C20 2.9(5)
O2 C18 C19 C20 -122.8(4)
C17 C18 C19 C20 120.5(4)
N3 C19 C20 C21 -1.3(5)
C18 C19 C20 C21 178.7(3)
C19 C20 C21 C22 1.1(6)
C20 C21 C22 C23 -0.9(6)
C21 C22 C23 N3 0.7(6)
C20 C19 N3 C23 1.1(5)
C18 C19 N3 C23 -178.9(3)
C20 C19 N3 Pd1 178.4(3)
C18 C19 N3 Pd1 -1.6(4)
C22 C23 N3 C19 -0.8(5)
C22 C23 N3 Pd1 -178.1(3)
O1 Pd1 N3 C19 -138.9(3)
N2 Pd1 N3 C19 43.8(3)
O1 Pd1 N3 C23 38.4(3)
N2 Pd1 N3 C23 -138.9(3)

loop_
_platon_squeeze_void_nr
_platon_squeeze_void_average_x
_platon_squeeze_void_average_y
_platon_squeeze_void_average_z
_platon_squeeze_void_volume
_platon_squeeze_void_count_electrons
_platon_squeeze_void_content
1 0.000 1.000 0.500 424 107 ' '
2 0.500 0.500 0.000 424 108 ' '
